data_4300840
loop_
_publ_author_name
'A. K. Ghosh'
'D. Ghoshal'
'E. Zangrando'
'J. Ribas'
'N. Ray Chaudhuri'

_publ_contact_author_name 'Nirmalendu Ray Chaudhuri'
_publ_section_title
;
Rare Azido-Bridged Manganese(II) Systems: Syntheses, Crystal Structures,
and Magnetic Properties
;
_journal_name_full 'Inorganic Chemistry'
_journal_page_first 1786
_journal_page_last 1793
_journal_paper_doi 10.1021/ic048466w
_journal_volume 44
_journal_year 2005
_chemical_formula_moiety 'C36 H30 Mn3 N24'
_chemical_formula_sum 'C36 H30 Mn3 N24'
_chemical_formula_weight 963.66
_chemical_name_systematic
;
catena-bis(mu-Azido-N,N)-tetrakis(mu-azido-N,N'')-
-tris(1,2-(4-pyridine-ethene))-tri-manganese(ii))
;
_space_group_IT_number 2
_symmetry_cell_setting triclinic
_symmetry_space_group_name_Hall '-P 1'
_symmetry_space_group_name_H-M 'P -1'
_atom_sites_solution_hydrogens geom
_atom_sites_solution_primary direct
_atom_sites_solution_secondary difmap
_audit_creation_method SHELXL-97
_cell_angle_alpha 72.62(2)
_cell_angle_beta 71.06(2)
_cell_angle_gamma 87.98(3)
_cell_formula_units_Z 1
_cell_length_a 8.877(3)
_cell_length_b 11.036(3)
_cell_length_c 11.584(4)
_cell_measurement_temperature 293(2)
_cell_volume 1022.0(6)
_computing_cell_refinement 'Mosflm (Acta Cryst. D50, 760, 1994)'
_computing_data_collection 'Nonius Xpress'
_computing_data_reduction 'Scala (Acta Cryst. D50, 760, 1994)'
_computing_molecular_graphics 'Ortep3/windows (Farrugia,1997)'
_computing_publication_material 'Wingx 1.64.05 (Farrugia, 1999)'
_computing_structure_refinement 'SHELX97 (Sheldrick, 1998)'
_computing_structure_solution 'SHELX97 (Sheldrick, 1998)'
_diffrn_ambient_temperature 293(2)
_diffrn_measured_fraction_theta_full 0.928
_diffrn_measured_fraction_theta_max 0.928
_diffrn_measurement_device_type 'image plate dip1030'
_diffrn_measurement_method 'laser scanner'
_diffrn_radiation_monochromator graphite
_diffrn_radiation_source 'fine-focus sealed tube'
_diffrn_radiation_type MoK\a
_diffrn_radiation_wavelength 0.71073
_diffrn_reflns_av_R_equivalents 0.0657
_diffrn_reflns_av_sigmaI/netI 0.0845
_diffrn_reflns_limit_h_max 10
_diffrn_reflns_limit_h_min -11
_diffrn_reflns_limit_k_max 14
_diffrn_reflns_limit_k_min -14
_diffrn_reflns_limit_l_max 15
_diffrn_reflns_limit_l_min -15
_diffrn_reflns_number 7347
_diffrn_reflns_theta_full 27.48
_diffrn_reflns_theta_max 27.48
_diffrn_reflns_theta_min 2.95
_exptl_absorpt_coefficient_mu 0.975
_exptl_absorpt_correction_T_max 0.8815
_exptl_absorpt_correction_T_min 0.6044
_exptl_absorpt_correction_type refdelf
_exptl_absorpt_process_details
;

Parkin S,Moezzi B & Hope H, (1995) J. Appl. Cryst. 28, 53-56

Cubic fit to sin(theta)/lambda - 24 parameters

;
_exptl_crystal_density_diffrn 1.566
_exptl_crystal_density_method 'not measured'
_exptl_crystal_F_000 489
_exptl_crystal_size_max 0.40
_exptl_crystal_size_mid 0.35
_exptl_crystal_size_min 0.15
_refine_diff_density_max 0.432
_refine_diff_density_min -0.735
_refine_diff_density_rms 0.075
_refine_ls_extinction_method none
_refine_ls_goodness_of_fit_ref 1.048
_refine_ls_hydrogen_treatment mixed
_refine_ls_matrix_type full
_refine_ls_number_parameters 286
_refine_ls_number_reflns 4355
_refine_ls_number_restraints 0
_refine_ls_restrained_S_all 1.048
_refine_ls_R_factor_all 0.1071
_refine_ls_R_factor_gt 0.0588
_refine_ls_shift/su_max 0.000
_refine_ls_shift/su_mean 0.000
_refine_ls_structure_factor_coef Fsqd
_refine_ls_weighting_details 'calc w=1/[\s^2^(Fo^2^)+(0.0636P)^2^+0.8732P] where P=(Fo^2^+2Fc^2^)/3'
_refine_ls_weighting_scheme calc
_refine_ls_wR_factor_gt 0.1446
_refine_ls_wR_factor_ref 0.1773
_reflns_number_gt 2585
_reflns_number_total 4355
_reflns_threshold_expression >2sigma(I)
_cod_data_source_file ic048466wsi20041215_040536_2.cif
_cod_data_source_block ind330
_cod_database_code 4300840

loop_
_symmetry_equiv_pos_as_xyz
'x, y, z'
'-x, -y, -z'

loop_
_atom_site_label
_atom_site_type_symbol
_atom_site_fract_x
_atom_site_fract_y
_atom_site_fract_z
_atom_site_U_iso_or_equiv
_atom_site_adp_type
_atom_site_occupancy
_atom_site_symmetry_multiplicity
_atom_site_calc_flag
_atom_site_refinement_flags
_atom_site_disorder_assembly
_atom_site_disorder_group
Mn1 Mn 0.12022(8) 0.11455(6) 0.36736(7) 0.0484(2) Uani 1 1 d . . .
Mn2 Mn 0.5000 0.5000 0.0000 0.0486(3) Uani 1 2 d S . .
N1 N 0.1706(5) 0.1822(4) 0.1557(4) 0.0613(11) Uani 1 1 d . . .
N2 N 0.2473(5) 0.2737(4) 0.0787(4) 0.0496(9) Uani 1 1 d . . .
N3 N 0.3225(6) 0.3629(4) -0.0012(4) 0.0659(12) Uani 1 1 d . . .
N4 N 0.3063(5) 0.2495(4) 0.3657(4) 0.0573(10) Uani 1 1 d . . .
N5 N 0.3513(5) 0.3479(4) 0.2890(4) 0.0478(9) Uani 1 1 d . . .
N6 N 0.3989(6) 0.4494(4) 0.2128(4) 0.0639(11) Uani 1 1 d . . .
N7 N 0.0700(5) 0.0337(4) 0.5826(5) 0.0608(12) Uani 1 1 d . . .
N8 N 0.0965(5) 0.0850(5) 0.6383(4) 0.0638(12) Uani 1 1 d . . .
N9 N 0.1218(9) 0.1510(7) 0.6998(6) 0.119(2) Uani 1 1 d . . .
N10 N -0.0531(5) 0.2726(4) 0.3794(4) 0.0564(10) Uani 1 1 d . . .
N20 N 0.3223(5) 0.6542(4) -0.0125(4) 0.0606(11) Uani 1 1 d . . .
N30 N 0.3070(5) -0.0265(4) 0.3272(4) 0.0531(10) Uani 1 1 d . . .
C1 C -0.1292(6) 0.3177(5) 0.2929(5) 0.0633(14) Uani 1 1 d . . .
H1 H -0.1155 0.2788 0.2295 0.076 Uiso 1 1 calc R . .
C2 C -0.2259(6) 0.4180(5) 0.2933(5) 0.0601(13) Uani 1 1 d . . .
H2 H -0.2791 0.4427 0.2337 0.072 Uiso 1 1 calc R . .
C3 C -0.2441(6) 0.4829(4) 0.3839(5) 0.0533(12) Uani 1 1 d . . .
C4 C -0.1672(6) 0.4346(5) 0.4744(5) 0.0606(13) Uani 1 1 d . . .
H4 H -0.1794 0.4708 0.5396 0.073 Uiso 1 1 calc R . .
C5 C -0.0733(6) 0.3334(5) 0.4671(6) 0.0618(13) Uani 1 1 d . . .
H5 H -0.0205 0.3056 0.5267 0.074 Uiso 1 1 calc R . .
C6 C -0.3380(6) 0.5927(5) 0.3899(5) 0.0561(12) Uani 1 1 d . . .
H6 H -0.3465 0.6245 0.4575 0.067 Uiso 1 1 calc R . .
C7 C -0.4125(6) 0.6521(4) 0.3092(5) 0.0522(11) Uani 1 1 d . . .
H7 H -0.4045 0.6208 0.2415 0.063 Uiso 1 1 calc R . .
C8 C 0.3891(6) -0.0715(5) 0.4082(5) 0.0600(13) Uani 1 1 d . . .
H8 H 0.3820 -0.0315 0.4699 0.072 Uiso 1 1 calc R . .
C9 C 0.4829(6) -0.1727(5) 0.4059(5) 0.0579(13) Uani 1 1 d . . .
H9 H 0.5391 -0.1981 0.4633 0.070 Uiso 1 1 calc R . .
C10 C 0.4940(6) -0.2379(5) 0.3168(5) 0.0530(12) Uani 1 1 d . . .
C11 C 0.4123(6) -0.1896(5) 0.2304(5) 0.0614(13) Uani 1 1 d . . .
H11 H 0.4198 -0.2263 0.1664 0.074 Uiso 1 1 calc R . .
C12 C 0.3202(6) -0.0875(5) 0.2396(5) 0.0597(13) Uani 1 1 d . . .
H12 H 0.2642 -0.0590 0.1823 0.072 Uiso 1 1 calc R . .
C13 C 0.1691(6) 0.6245(5) 0.0627(6) 0.0686(15) Uani 1 1 d . . .
H13 H 0.1363 0.5402 0.1109 0.082 Uiso 1 1 calc R . .
C14 C 0.0590(6) 0.7166(5) 0.0701(6) 0.0665(15) Uani 1 1 d . . .
H14 H -0.0463 0.6922 0.1223 0.080 Uiso 1 1 calc R . .
C15 C 0.1006(6) 0.8419(5) 0.0031(5) 0.0552(12) Uani 1 1 d . . .
C16 C 0.2599(6) 0.8723(5) -0.0788(5) 0.0651(14) Uani 1 1 d . . .
H16 H 0.2948 0.9554 -0.1299 0.078 Uiso 1 1 calc R . .
C17 C 0.3630(6) 0.7761(4) -0.0815(5) 0.0587(13) Uani 1 1 d . . .
H17 H 0.4682 0.7975 -0.1351 0.070 Uiso 1 1 calc R . .
C18 C -0.0170(7) 0.9382(5) 0.0172(5) 0.0607(13) Uani 1 1 d . . .
H18 H -0.1242 0.9095 0.0534 0.073 Uiso 1 1 calc R . .

loop_
_atom_site_aniso_label
_atom_site_aniso_U_11
_atom_site_aniso_U_22
_atom_site_aniso_U_33
_atom_site_aniso_U_23
_atom_site_aniso_U_13
_atom_site_aniso_U_12
Mn1 0.0414(4) 0.0453(4) 0.0516(5) -0.0108(3) -0.0102(3) 0.0069(3)
Mn2 0.0441(6) 0.0448(6) 0.0501(6) -0.0103(4) -0.0109(5) 0.0069(4)
N1 0.064(3) 0.059(3) 0.056(3) -0.009(2) -0.019(2) 0.000(2)
N2 0.047(2) 0.059(3) 0.048(2) -0.021(2) -0.0186(19) 0.0136(18)
N3 0.070(3) 0.066(3) 0.053(3) -0.011(2) -0.016(2) -0.008(2)
N4 0.058(3) 0.050(2) 0.060(3) -0.007(2) -0.022(2) -0.0012(18)
N5 0.046(2) 0.054(2) 0.046(2) -0.018(2) -0.0149(18) 0.0027(17)
N6 0.073(3) 0.057(3) 0.051(3) -0.009(2) -0.011(2) -0.003(2)
N7 0.050(3) 0.048(2) 0.067(3) -0.010(2) -0.003(2) -0.0038(18)
N8 0.047(2) 0.086(3) 0.045(3) -0.003(2) -0.011(2) -0.007(2)
N9 0.146(6) 0.121(5) 0.078(4) -0.018(4) -0.026(4) -0.055(4)
N10 0.051(2) 0.059(2) 0.063(3) -0.022(2) -0.021(2) 0.0153(18)
N20 0.053(2) 0.060(3) 0.063(3) -0.019(2) -0.013(2) 0.015(2)
N30 0.050(2) 0.053(2) 0.058(3) -0.019(2) -0.0190(19) 0.0132(17)
C1 0.060(3) 0.075(3) 0.068(4) -0.034(3) -0.030(3) 0.028(3)
C2 0.057(3) 0.070(3) 0.067(3) -0.030(3) -0.031(3) 0.020(2)
C3 0.044(3) 0.053(3) 0.065(3) -0.019(2) -0.019(2) 0.007(2)
C4 0.063(3) 0.063(3) 0.066(3) -0.029(3) -0.027(3) 0.017(2)
C5 0.059(3) 0.063(3) 0.073(4) -0.025(3) -0.032(3) 0.016(2)
C6 0.053(3) 0.055(3) 0.063(3) -0.021(2) -0.021(2) 0.016(2)
C7 0.050(3) 0.050(3) 0.057(3) -0.020(2) -0.017(2) 0.015(2)
C8 0.052(3) 0.073(3) 0.069(3) -0.034(3) -0.029(3) 0.023(2)
C9 0.056(3) 0.059(3) 0.066(3) -0.022(3) -0.029(3) 0.018(2)
C10 0.047(3) 0.057(3) 0.057(3) -0.022(2) -0.017(2) 0.012(2)
C11 0.067(3) 0.068(3) 0.059(3) -0.029(3) -0.027(3) 0.020(3)
C12 0.060(3) 0.065(3) 0.065(3) -0.026(3) -0.030(3) 0.022(2)
C13 0.052(3) 0.058(3) 0.076(4) -0.010(3) -0.006(3) 0.007(2)
C14 0.049(3) 0.052(3) 0.083(4) -0.013(3) -0.009(3) 0.007(2)
C15 0.058(3) 0.053(3) 0.055(3) -0.015(2) -0.020(2) 0.013(2)
C16 0.061(3) 0.064(3) 0.063(3) -0.018(3) -0.013(3) 0.014(3)
C17 0.053(3) 0.043(3) 0.064(3) -0.006(2) -0.008(2) 0.004(2)
C18 0.053(3) 0.065(3) 0.063(3) -0.022(3) -0.018(2) 0.018(2)

loop_
_atom_type_symbol
_atom_type_description
_atom_type_scat_dispersion_real
_atom_type_scat_dispersion_imag
_atom_type_scat_source
C C 0.0033 0.0016 'International Tables Vol C Tables 4.2.6.8 and 6.1.1.4'
H H 0.0000 0.0000 'International Tables Vol C Tables 4.2.6.8 and 6.1.1.4'
N N 0.0061 0.0033 'International Tables Vol C Tables 4.2.6.8 and 6.1.1.4'
Mn Mn 0.3368 0.7283 'International Tables Vol C Tables 4.2.6.8 and 6.1.1.4'

loop_
_geom_angle_atom_site_label_1
_geom_angle_atom_site_label_2
_geom_angle_atom_site_label_3
_geom_angle
_geom_angle_site_symmetry_1
_geom_angle_site_symmetry_3
_geom_angle_publ_flag
N7 Mn1 N1 98.34(18) 2_556 . ?
N7 Mn1 N4 166.55(18) 2_556 . ?
N1 Mn1 N4 95.09(17) . . ?
N7 Mn1 N30 89.99(16) 2_556 . ?
N1 Mn1 N30 85.61(16) . . ?
N4 Mn1 N30 90.37(15) . . ?
N7 Mn1 N7 79.5(2) 2_556 . ?
N1 Mn1 N7 176.67(16) . . ?
N4 Mn1 N7 87.03(17) . . ?
N30 Mn1 N7 91.83(15) . . ?
N7 Mn1 N10 93.66(16) 2_556 . ?
N1 Mn1 N10 87.11(16) . . ?
N4 Mn1 N10 87.65(16) . . ?
N30 Mn1 N10 172.26(16) . . ?
N7 Mn1 N10 95.55(16) . . ?
N3 Mn2 N3 180.0(2) 2_665 . ?
N3 Mn2 N6 89.22(17) 2_665 . ?
N3 Mn2 N6 90.78(17) . . ?
N3 Mn2 N6 90.78(17) 2_665 2_665 ?
N3 Mn2 N6 89.22(17) . 2_665 ?
N6 Mn2 N6 180.0 . 2_665 ?
N3 Mn2 N20 89.55(17) 2_665 2_665 ?
N3 Mn2 N20 90.45(17) . 2_665 ?
N6 Mn2 N20 91.62(16) . 2_665 ?
N6 Mn2 N20 88.38(16) 2_665 2_665 ?
N3 Mn2 N20 90.45(17) 2_665 . ?
N3 Mn2 N20 89.55(17) . . ?
N6 Mn2 N20 88.38(16) . . ?
N6 Mn2 N20 91.62(16) 2_665 . ?
N20 Mn2 N20 180.0 2_665 . ?
N2 N1 Mn1 129.3(4) . . ?
N3 N2 N1 177.5(5) . . ?
N2 N3 Mn2 131.6(4) . . ?
N5 N4 Mn1 124.9(3) . . ?
N4 N5 N6 178.2(5) . . ?
N5 N6 Mn2 128.7(3) . . ?
N8 N7 Mn1 130.8(4) . 2_556 ?
N8 N7 Mn1 123.5(4) . . ?
Mn1 N7 Mn1 100.5(2) 2_556 . ?
N7 N8 N9 175.8(7) . . ?
C5 N10 C1 116.0(4) . . ?
C5 N10 Mn1 121.1(3) . . ?
C1 N10 Mn1 122.6(3) . . ?
C17 N20 C13 117.0(4) . . ?
C17 N20 Mn2 124.1(3) . . ?
C13 N20 Mn2 118.6(3) . . ?
C8 N30 C12 116.0(4) . . ?
C8 N30 Mn1 119.6(3) . . ?
C12 N30 Mn1 123.1(3) . . ?
N10 C1 C2 123.7(5) . . ?
C1 C2 C3 119.9(5) . . ?
C4 C3 C2 116.1(4) . . ?
C4 C3 C6 119.4(5) . . ?
C2 C3 C6 124.5(5) . . ?
C5 C4 C3 120.0(5) . . ?
N10 C5 C4 124.1(5) . . ?
C7 C6 C3 126.7(5) . . ?
C6 C7 C10 125.9(5) . 1_465 ?
N30 C8 C9 124.1(5) . . ?
C8 C9 C10 120.0(5) . . ?
C11 C10 C9 116.1(4) . . ?
C11 C10 C7 120.1(5) . 1_645 ?
C9 C10 C7 123.7(5) . 1_645 ?
C12 C11 C10 120.2(5) . . ?
N30 C12 C11 123.5(5) . . ?
N20 C13 C14 121.5(5) . . ?
C15 C14 C13 121.9(5) . . ?
C14 C15 C16 116.5(5) . . ?
C14 C15 C18 120.7(5) . . ?
C16 C15 C18 122.9(5) . . ?
C17 C16 C15 118.6(5) . . ?
N20 C17 C16 124.5(5) . . ?
C18 C18 C15 125.4(7) 2_575 . ?

loop_
_geom_bond_atom_site_label_1
_geom_bond_atom_site_label_2
_geom_bond_distance
_geom_bond_site_symmetry_2
_geom_bond_publ_flag
Mn1 N7 2.204(5) 2_556 ?
Mn1 N1 2.233(5) . ?
Mn1 N4 2.255(4) . ?
Mn1 N30 2.267(4) . ?
Mn1 N7 2.278(5) . ?
Mn1 N10 2.290(4) . ?
Mn2 N3 2.229(5) 2_665 ?
Mn2 N3 2.229(5) . ?
Mn2 N6 2.230(5) . ?
Mn2 N6 2.230(5) 2_665 ?
Mn2 N20 2.284(4) 2_665 ?
Mn2 N20 2.284(4) . ?
N1 N2 1.181(6) . ?
N2 N3 1.171(6) . ?
N4 N5 1.163(5) . ?
N5 N6 1.189(6) . ?
N7 N8 1.058(6) . ?
N7 Mn1 2.204(5) 2_556 ?
N8 N9 1.230(8) . ?
N10 C5 1.340(6) . ?
N10 C1 1.351(6) . ?
N20 C17 1.335(6) . ?
N20 C13 1.344(7) . ?
N30 C8 1.341(6) . ?
N30 C12 1.350(6) . ?
C1 C2 1.377(6) . ?
C2 C3 1.404(7) . ?
C3 C4 1.398(7) . ?
C3 C6 1.452(6) . ?
C4 C5 1.376(7) . ?
C6 C7 1.322(7) . ?
C7 C10 1.454(6) 1_465 ?
C8 C9 1.371(6) . ?
C9 C10 1.402(7) . ?
C10 C11 1.391(7) . ?
C10 C7 1.454(6) 1_645 ?
C11 C12 1.378(7) . ?
C13 C14 1.387(7) . ?
C14 C15 1.364(7) . ?
C15 C16 1.409(7) . ?
C15 C18 1.470(7) . ?
C16 C17 1.377(7) . ?
C18 C18 1.319(10) 2_575 ?

loop_
_geom_torsion_atom_site_label_1
_geom_torsion_atom_site_label_2
_geom_torsion_atom_site_label_3
_geom_torsion_atom_site_label_4
_geom_torsion
_geom_torsion_site_symmetry_1
_geom_torsion_site_symmetry_2
_geom_torsion_site_symmetry_3
_geom_torsion_site_symmetry_4
_geom_torsion_publ_flag
N7 Mn1 N1 N2 168.2(4) 2_556 . . . ?
N4 Mn1 N1 N2 -12.4(5) . . . . ?
N30 Mn1 N1 N2 -102.4(5) . . . . ?
N7 Mn1 N1 N2 -142(3) . . . . ?
N10 Mn1 N1 N2 75.0(4) . . . . ?
Mn1 N1 N2 N3 175(11) . . . . ?
N1 N2 N3 Mn2 -161(11) . . . . ?
N3 Mn2 N3 N2 74(100) 2_665 . . . ?
N6 Mn2 N3 N2 -21.6(5) . . . . ?
N6 Mn2 N3 N2 158.4(5) 2_665 . . . ?
N20 Mn2 N3 N2 70.0(5) 2_665 . . . ?
N20 Mn2 N3 N2 -110.0(5) . . . . ?
N7 Mn1 N4 N5 -155.6(6) 2_556 . . . ?
N1 Mn1 N4 N5 27.2(4) . . . . ?
N30 Mn1 N4 N5 112.8(4) . . . . ?
N7 Mn1 N4 N5 -155.4(4) . . . . ?
N10 Mn1 N4 N5 -59.7(4) . . . . ?
Mn1 N4 N5 N6 162(16) . . . . ?
N4 N5 N6 Mn2 145(16) . . . . ?
N3 Mn2 N6 N5 -141.2(5) 2_665 . . . ?
N3 Mn2 N6 N5 38.8(5) . . . . ?
N6 Mn2 N6 N5 -8(100) 2_665 . . . ?
N20 Mn2 N6 N5 -51.7(5) 2_665 . . . ?
N20 Mn2 N6 N5 128.3(5) . . . . ?
N7 Mn1 N7 N8 -156.9(6) 2_556 . . . ?
N1 Mn1 N7 N8 153(3) . . . . ?
N4 Mn1 N7 N8 23.2(5) . . . . ?
N30 Mn1 N7 N8 113.5(5) . . . . ?
N10 Mn1 N7 N8 -64.2(5) . . . . ?
N7 Mn1 N7 Mn1 0.0 2_556 . . 2_556 ?
N1 Mn1 N7 Mn1 -50(3) . . . 2_556 ?
N4 Mn1 N7 Mn1 -179.94(17) . . . 2_556 ?
N30 Mn1 N7 Mn1 -89.66(17) . . . 2_556 ?
N10 Mn1 N7 Mn1 92.71(18) . . . 2_556 ?
Mn1 N7 N8 N9 -96(8) 2_556 . . . ?
Mn1 N7 N8 N9 53(8) . . . . ?
N7 Mn1 N10 C5 116.1(4) 2_556 . . . ?
N1 Mn1 N10 C5 -145.7(4) . . . . ?
N4 Mn1 N10 C5 -50.5(4) . . . . ?
N30 Mn1 N10 C5 -125.8(11) . . . . ?
N7 Mn1 N10 C5 36.3(4) . . . . ?
N7 Mn1 N10 C1 -70.0(5) 2_556 . . . ?
N1 Mn1 N10 C1 28.1(4) . . . . ?
N4 Mn1 N10 C1 123.4(4) . . . . ?
N30 Mn1 N10 C1 48.0(14) . . . . ?
N7 Mn1 N10 C1 -149.8(4) . . . . ?
N3 Mn2 N20 C17 38.2(4) 2_665 . . . ?
N3 Mn2 N20 C17 -141.8(4) . . . . ?
N6 Mn2 N20 C17 127.4(5) . . . . ?
N6 Mn2 N20 C17 -52.6(5) 2_665 . . . ?
N20 Mn2 N20 C17 -139(100) 2_665 . . . ?
N3 Mn2 N20 C13 -135.5(4) 2_665 . . . ?
N3 Mn2 N20 C13 44.5(4) . . . . ?
N6 Mn2 N20 C13 -46.2(4) . . . . ?
N6 Mn2 N20 C13 133.8(4) 2_665 . . . ?
N20 Mn2 N20 C13 48(100) 2_665 . . . ?
N7 Mn1 N30 C8 -108.4(4) 2_556 . . . ?
N1 Mn1 N30 C8 153.3(4) . . . . ?
N4 Mn1 N30 C8 58.2(4) . . . . ?
N7 Mn1 N30 C8 -28.8(4) . . . . ?
N10 Mn1 N30 C8 133.4(11) . . . . ?
N7 Mn1 N30 C12 58.4(4) 2_556 . . . ?
N1 Mn1 N30 C12 -39.9(4) . . . . ?
N4 Mn1 N30 C12 -135.0(4) . . . . ?
N7 Mn1 N30 C12 137.9(4) . . . . ?
N10 Mn1 N30 C12 -59.8(13) . . . . ?
C5 N10 C1 C2 -1.5(9) . . . . ?
Mn1 N10 C1 C2 -175.7(4) . . . . ?
N10 C1 C2 C3 2.8(9) . . . . ?
C1 C2 C3 C4 -3.6(8) . . . . ?
C1 C2 C3 C6 177.5(5) . . . . ?
C2 C3 C4 C5 3.4(8) . . . . ?
C6 C3 C4 C5 -177.7(5) . . . . ?
C1 N10 C5 C4 1.3(8) . . . . ?
Mn1 N10 C5 C4 175.6(4) . . . . ?
C3 C4 C5 N10 -2.4(9) . . . . ?
C4 C3 C6 C7 177.3(6) . . . . ?
C2 C3 C6 C7 -3.8(9) . . . . ?
C3 C6 C7 C10 -180.0(5) . . . 1_465 ?
C12 N30 C8 C9 0.2(8) . . . . ?
Mn1 N30 C8 C9 167.9(4) . . . . ?
N30 C8 C9 C10 -1.6(9) . . . . ?
C8 C9 C10 C11 3.1(8) . . . . ?
C8 C9 C10 C7 -178.6(5) . . . 1_645 ?
C9 C10 C11 C12 -3.3(8) . . . . ?
C7 C10 C11 C12 178.3(5) 1_645 . . . ?
C8 N30 C12 C11 -0.4(8) . . . . ?
Mn1 N30 C12 C11 -167.6(4) . . . . ?
C10 C11 C12 N30 2.1(9) . . . . ?
C17 N20 C13 C14 -1.2(9) . . . . ?
Mn2 N20 C13 C14 172.9(5) . . . . ?
N20 C13 C14 C15 -0.9(10) . . . . ?
C13 C14 C15 C16 2.8(9) . . . . ?
C13 C14 C15 C18 -177.2(5) . . . . ?
C14 C15 C16 C17 -2.7(8) . . . . ?
C18 C15 C16 C17 177.3(5) . . . . ?
C13 N20 C17 C16 1.2(9) . . . . ?
Mn2 N20 C17 C16 -172.6(4) . . . . ?
C15 C16 C17 N20 0.8(9) . . . . ?
C14 C15 C18 C18 162.8(7) . . . 2_575 ?
C16 C15 C18 C18 -17.3(11) . . . 2_575 ?
